data_2001832
loop_
_publ_author_name
'Kageyama, Y.'
'Iwamoto, T.'
'Haisa, M.'
'Kashino, S.'

_publ_section_title
;
 Structure of the photostable form of <i>p</i>-nitrocinnamic acid
;
_journal_issue 4
_journal_name_full 'Acta Crystallographica Section C'
_journal_page_first 833
_journal_page_last 834
_journal_paper_doi 10.1107/S0108270192010886
_journal_volume 49
_journal_year 1993
_chemical_formula_sum 'C9 H7 N O4'
_chemical_formula_weight 193.16
_symmetry_cell_setting monoclinic
_symmetry_space_group_name_Hall '-P 2yab'
_symmetry_space_group_name_H-M 'P 1 21/a 1'
_atom_type_scat_source IntTabIV
_cell_angle_alpha 90
_cell_angle_beta 99.57(2)
_cell_angle_gamma 90
_cell_formula_units_Z 4
_cell_length_a 27.729(5)
_cell_length_b 5.0311(7)
_cell_length_c 6.1050(10)
_cell_measurement_reflns_used 18
_cell_measurement_temperature 295
_cell_measurement_theta_max 18
_cell_measurement_theta_min 8
_cell_volume 839.8(2)
_diffrn_measurement_device 'Rigaku AFC-5'
_diffrn_measurement_method \w-2\q
_diffrn_radiation_type CuK\a
_diffrn_radiation_wavelength 1.54178
_diffrn_reflns_av_R_equivalents '0.011 for 138 hk0 refs'
_diffrn_reflns_limit_h_max 30
_diffrn_reflns_limit_h_min -31
_diffrn_reflns_limit_k_max 5
_diffrn_reflns_limit_k_min 0
_diffrn_reflns_limit_l_max 6
_diffrn_reflns_limit_l_min 0
_diffrn_reflns_number 1548
_diffrn_reflns_theta_max 62.5
_diffrn_standards_decay_% 1
_diffrn_standards_interval_count 57
_diffrn_standards_number 3
_exptl_absorpt_coefficient_mu 1.06
_exptl_crystal_colour Colorless
_exptl_crystal_density_diffrn 1.527
_exptl_crystal_density_meas 1.50
_exptl_crystal_description Prismatic
_exptl_crystal_size_max 0.28
_exptl_crystal_size_mid 0.28
_exptl_crystal_size_min 0.15
_refine_diff_density_max 0.2
_refine_diff_density_min -0.3
_refine_ls_goodness_of_fit_obs 2.91
_refine_ls_hydrogen_treatment refall
_refine_ls_number_parameters 156
_refine_ls_number_reflns 1284
_refine_ls_R_factor_obs 0.045
_refine_ls_shift/esd_max 0.23
_refine_ls_structure_factor_coef F
_refine_ls_weighting_details 'w = 1/[\s(F~o~)^2^-0.4488|F~o~|+0.0228|F~o~|^2^]'
_refine_ls_weighting_scheme calc
_refine_ls_wR_factor_obs 0.055
_reflns_number_observed 1284
_reflns_number_total 1329
_reflns_observed_criterion F~o~>1\s(F~o~)
_cod_data_source_file oh1006.cif
_cod_data_source_block oh1006_structure_1_of_1
_cod_depositor_comments
;
The following automatic conversions were performed:

'_refine_ls_weighting_scheme' value
'1/[\s(F~o~)^2^-0.4488|F~o~|+0.0228|F~o~|^2^]' was changed to 'calc'.
New tag '_refine_ls_weighting_details' was created. The value of the
new tag was set to 'w =
1/[\s(F~o~)^2^-0.4488|F~o~|+0.0228|F~o~|^2^]'.

Automatic conversion script
Id: cif_fix_values 3143 2015-03-26 13:38:13Z robertas 
;
_cod_original_cell_volume 839.9(3)
_cod_database_code 2001832

loop_
_atom_site_label
_atom_site_fract_x
_atom_site_fract_y
_atom_site_fract_z
O(1) .50023(4) 1.3330(2) .2491(2)
O(2) .45399(4) 1.2762(2) -.0802(2)
O(3) .30860(4) -.0074(2) .6531(2)
O(4) .26096(4) -.0400(2) .3379(2)
N(1) .29527(4) .0591(2) .4595(2)
C(1) .32246(5) .2730(3) .3712(2)
C(2) .36232(5) .3803(3) .5065(2)
C(3) .38838(5) .5765(3) .4236(2)
C(4) .37501(5) .6666(3) .2051(2)
C(5) .33429(5) .5554(3) .0745(2)
C(6) .30776(5) .3572(3) .1563(2)
C(7) .40240(5) .8759(3) .1126(2)
C(8) .44095(5) 1.0036(3) .2189(2)
C(9) .46586(5) 1.2160(3) .1198(2)
H(1) .3721(6) .320(3) .660(3)
H(2) .4163(6) .641(3) .530(3)
H(3) .3246(5) .616(3) -.081(2)
H(4) .2810(6) .277(3) .067(3)
H(5) .3896(5) .921(3) -.034(2)
H(6) .4542(6) .971(3) .375(3)
H(7) .5170(10) 1.493(5) .191(4)

loop_
_geom_angle_atom_site_label_1
_geom_angle_atom_site_label_2
_geom_angle_atom_site_label_3
_geom_angle
_geom_angle_publ_flag
O(1) C(9) O(2) 122.80(10) yes
O(1) C(9) C(8) 116.00(10) yes
O(2) C(9) C(8) 121.20(10) yes
O(3) N(1) O(4) 124.00(10) yes
O(3) N(1) C(1) 117.60(10) yes
O(4) N(1) C(1) 118.40(10) yes
N(1) C(1) C(2) 118.60(10) yes
N(1) C(1) C(6) 119.20(10) yes
C(1) C(2) C(3) 118.8(2) yes
C(1) C(6) C(5) 118.50(10) yes
C(2) C(3) C(4) 120.9(2) yes
C(2) C(1) C(6) 122.20(10) yes
C(3) C(4) C(5) 118.60(10) yes
C(3) C(4) C(7) 121.90(10) yes
C(4) C(5) C(6) 121.0(2) yes
C(4) C(7) C(8) 126.10(10) yes
C(5) C(4) C(7) 119.50(10) yes
C(7) C(8) C(9) 123.6(2) yes

loop_
_geom_bond_atom_site_label_1
_geom_bond_atom_site_label_2
_geom_bond_distance
_geom_bond_publ_flag
O(1) H(7) 1.02(3) no
C(2) H(1) 0.98(2) no
C(3) H(2) 0.98(2) no
C(5) H(3) 0.99(2) no
O(1) C(9) 1.2760(10) yes
O(2) C(9) 1.2480(10) yes
O(3) N(1) 1.2250(10) yes
O(4) N(1) 1.2120(10) yes
N(1) C(1) 1.4670(10) yes
C(1) C(2) 1.375(2) yes
C(1) C(6) 1.3740(10) yes
C(6) H(4) 0.940(10) no
C(7) H(5) 0.93(2) no
C(8) H(6) 0.98(2) no
C(2) C(3) 1.369(3) yes
C(3) C(4) 1.399(2) yes
C(4) C(5) 1.387(2) yes
C(4) C(7) 1.4650(10) yes
C(5) C(6) 1.381(2) yes
C(7) C(8) 1.321(2) yes
C(8) C(9) 1.457(2) yes
